data_7049978
loop_
_publ_author_name
'Chen, Qiang'
'Suo, Hongyi'
'Zhang, Wenjuan'
'Zhang, Randi'
'Solan, Gregory A.'
'Liang, Tongling'
'Sun, Wen-Hua'

_publ_section_title
;
 1,5-Naphthyl-linked bis(imino)pyridines as binucleating scaffolds for
 dicobalt ethylene oligo-/polymerization catalysts: exploring temperature
 and steric effects.
;
_journal_issue 23
_journal_name_full 'Dalton transactions (Cambridge, England : 2003)'
_journal_page_first 8264
_journal_page_last 8278
_journal_paper_doi 10.1039/c9dt01235d
_journal_volume 48
_journal_year 2019
_chemical_formula_moiety 'C50 H54 Cl4 Co2 N6, 2(C3 H7 N O)'
_chemical_formula_sum 'C56 H68 Cl4 Co2 N8 O2'
_chemical_formula_weight 1144.84
_space_group_crystal_system monoclinic
_space_group_IT_number 14
_space_group_name_Hall '-P 2yn'
_space_group_name_H-M_alt 'P 1 21/n 1'
_symmetry_space_group_name_Hall '-P 2yn'
_symmetry_space_group_name_H-M 'P 1 21/n 1'
_atom_sites_solution_hydrogens geom
_atom_sites_solution_primary direct
_audit_creation_date 2018-01-19
_audit_creation_method
;
Olex2 1.2
(compiled 2017.08.10 svn.r3458 for OlexSys, GUI svn.r5381)
;
_audit_update_record
;
2019-03-13 deposited with the CCDC.    2019-05-07 downloaded from the CCDC.
;
_cell_angle_alpha 90
_cell_angle_beta 102.13(3)
_cell_angle_gamma 90
_cell_formula_units_Z 2
_cell_length_a 11.308(2)
_cell_length_b 16.960(3)
_cell_length_c 14.939(3)
_cell_measurement_reflns_used 7999
_cell_measurement_temperature 173.1500
_cell_measurement_theta_max 27.4759
_cell_measurement_theta_min 1.3942
_cell_volume 2801.1(10)
_computing_molecular_graphics 'Olex2 (Dolomanov et al., 2009)'
_computing_publication_material 'Olex2 (Dolomanov et al., 2009)'
_computing_structure_refinement 'ShelXL (Sheldrick, 2015)'
_computing_structure_solution 'SIR2004 (Burla et al., 2007)'
_diffrn_ambient_temperature 173.1500
_diffrn_measured_fraction_theta_full 0.999
_diffrn_measured_fraction_theta_max 1.000
_diffrn_measurement_device_type 'multiwire proportional'
_diffrn_measurement_method 'phi and omega scans'
_diffrn_radiation_monochromator graphite
_diffrn_radiation_type MoK\a
_diffrn_radiation_wavelength 0.71073
_diffrn_reflns_av_R_equivalents 0.0875
_diffrn_reflns_av_unetI/netI 0.0563
_diffrn_reflns_Laue_measured_fraction_full 0.999
_diffrn_reflns_Laue_measured_fraction_max 1.000
_diffrn_reflns_limit_h_max 14
_diffrn_reflns_limit_h_min -14
_diffrn_reflns_limit_k_max 21
_diffrn_reflns_limit_k_min -22
_diffrn_reflns_limit_l_max 19
_diffrn_reflns_limit_l_min -19
_diffrn_reflns_number 38491
_diffrn_reflns_point_group_measured_fraction_full 0.999
_diffrn_reflns_point_group_measured_fraction_max 1.000
_diffrn_reflns_theta_full 25.242
_diffrn_reflns_theta_max 27.469
_diffrn_reflns_theta_min 1.840
_exptl_absorpt_coefficient_mu 0.831
_exptl_absorpt_correction_T_max 1.00000
_exptl_absorpt_correction_T_min 0.86426
_exptl_absorpt_correction_type none
_exptl_crystal_colour brown
_exptl_crystal_density_diffrn 1.357
_exptl_crystal_description Prism
_exptl_crystal_F_000 1196
_exptl_crystal_size_max 0.125
_exptl_crystal_size_mid 0.098
_exptl_crystal_size_min 0.033
_exptl_transmission_factor_max 1.00000
_exptl_transmission_factor_min 0.86426
_refine_diff_density_max 0.456
_refine_diff_density_min -0.334
_refine_diff_density_rms 0.082
_refine_ls_extinction_method none
_refine_ls_goodness_of_fit_ref 1.372
_refine_ls_hydrogen_treatment constr
_refine_ls_matrix_type full
_refine_ls_number_parameters 332
_refine_ls_number_reflns 6428
_refine_ls_number_restraints 0
_refine_ls_restrained_S_all 1.372
_refine_ls_R_factor_all 0.1171
_refine_ls_R_factor_gt 0.1034
_refine_ls_shift/su_max 0.000
_refine_ls_shift/su_mean 0.000
_refine_ls_structure_factor_coef Fsqd
_refine_ls_weighting_details 'w=1/[\s^2^(Fo^2^)+(0.0262P)^2^+5.9429P] where P=(Fo^2^+2Fc^2^)/3'
_refine_ls_weighting_scheme calc
_refine_ls_wR_factor_gt 0.1621
_refine_ls_wR_factor_ref 0.1674
_reflns_Friedel_coverage 0.000
_reflns_number_gt 5818
_reflns_number_total 6428
_reflns_threshold_expression 'I > 2\s(I)'
_cod_data_source_file c9dt01235d2.cif
_cod_data_source_block Co5
_cod_depositor_comments 'Adding full bibliography for 7049977--7049979.cif.'
_cod_original_cell_volume 2801.1(9)
_cod_database_code 7049978
_shelx_shelxl_version_number 2016/6
_shelx_space_group_comment
;
The symmetry employed for this shelxl refinement is uniquely defined
by the following loop, which should always be used as a source of
symmetry information in preference to the above space-group names.
They are only intended as comments.
;
_olex2_refinement_description
;
1. Fixed Uiso
 At 1.2 times of:
  All C(H) groups, All C(H,H) groups
 At 1.5 times of:
  All C(H,H,H) groups
2.a Secondary CH2 refined with riding coordinates:
 C24(H24a,H24b), C21(H21a,H21b)
2.b Aromatic/amide H refined with riding coordinates:
 C5(H5), C19(H19), C11(H11), C6(H6), C12(H12), C4(H4), C17(H17), C14(H14),
 C28(H28)
2.c Idealised Me refined as rotating group:
 C9(H9a,H9b,H9c), C1(H1a,H1b,H1c), C23(H23a,H23b,H23c), C22(H22a,H22b,H22c),
 C25(H25a,H25b,H25c), C26(H26a,H26b,H26c), C27(H27a,H27b,H27c)
;
_olex2_submission_special_instructions 'No special instructions were received'

loop_
_space_group_symop_operation_xyz
'x, y, z'
'-x+1/2, y+1/2, -z+1/2'
'-x, -y, -z'
'x-1/2, -y-1/2, z-1/2'

loop_
_atom_site_label
_atom_site_type_symbol
_atom_site_fract_x
_atom_site_fract_y
_atom_site_fract_z
_atom_site_U_iso_or_equiv
_atom_site_adp_type
_atom_site_occupancy
_atom_site_site_symmetry_order
_atom_site_calc_flag
_atom_site_refinement_flags_posn
Co1 Co 0.41259(6) 0.22275(4) 0.15464(4) 0.02929(17) Uani 1 1 d .
Cl1 Cl 0.39966(14) 0.10600(7) 0.22513(9) 0.0468(3) Uani 1 1 d .
Cl2 Cl 0.59679(12) 0.27913(9) 0.16552(9) 0.0493(4) Uani 1 1 d .
N2 N 0.2813(3) 0.2808(2) 0.0653(2) 0.0270(8) Uani 1 1 d .
N3 N 0.4151(3) 0.1706(2) 0.0200(2) 0.0292(8) Uani 1 1 d .
N1 N 0.3266(3) 0.2989(2) 0.2422(2) 0.0301(8) Uani 1 1 d .
C13 C 0.4579(4) 0.0301(3) 0.0038(3) 0.0260(9) Uani 1 1 d .
C7 C 0.2641(4) 0.2657(3) -0.0252(3) 0.0281(9) Uani 1 1 d .
C8 C 0.3469(4) 0.2044(3) -0.0486(3) 0.0300(10) Uani 1 1 d .
C3 C 0.2116(4) 0.3340(3) 0.0968(3) 0.0296(10) Uani 1 1 d .
C10 C 0.4980(4) 0.1094(3) 0.0075(3) 0.0298(10) Uani 1 1 d .
C2 C 0.2397(4) 0.3422(3) 0.1995(3) 0.0310(10) Uani 1 1 d .
C5 C 0.1009(4) 0.3577(3) -0.0547(3) 0.0371(11) Uani 1 1 d .
H5 H 0.038962 0.383107 -0.095243 0.045 Uiso 1 1 calc R
C19 C 0.4913(5) 0.3417(3) 0.4798(3) 0.0426(13) Uani 1 1 d .
H19 H 0.553705 0.373699 0.510274 0.051 Uiso 1 1 calc R
C11 C 0.6143(4) 0.1279(3) 0.0055(3) 0.0351(11) Uani 1 1 d .
H11 H 0.639269 0.180227 0.010010 0.042 Uiso 1 1 calc R
C15 C 0.3614(4) 0.2991(3) 0.3419(3) 0.0308(10) Uani 1 1 d .
C20 C 0.4558(4) 0.3480(3) 0.3845(3) 0.0357(11) Uani 1 1 d .
C6 C 0.1741(4) 0.3038(3) -0.0871(3) 0.0343(11) Uani 1 1 d .
H6 H 0.162926 0.293423 -0.149474 0.041 Uiso 1 1 calc R
C12 C 0.6966(4) 0.0683(3) -0.0034(3) 0.0333(11) Uani 1 1 d .
H12 H 0.775622 0.081683 -0.005891 0.040 Uiso 1 1 calc R
C4 C 0.1203(4) 0.3737(3) 0.0381(3) 0.0362(11) Uani 1 1 d .
H4 H 0.072819 0.410536 0.060446 0.043 Uiso 1 1 calc R
C16 C 0.3031(4) 0.2464(3) 0.3908(3) 0.0353(11) Uani 1 1 d .
C17 C 0.3442(5) 0.2427(3) 0.4851(3) 0.0380(12) Uani 1 1 d .
H17 H 0.307858 0.207519 0.518700 0.046 Uiso 1 1 calc R
C9 C 0.3471(5) 0.1873(4) -0.1466(3) 0.0472(14) Uani 1 1 d .
H9A H 0.367949 0.234234 -0.175681 0.071 Uiso 1 1 calc GR
H9B H 0.268183 0.169789 -0.177117 0.071 Uiso 1 1 calc GR
H9C H 0.405333 0.146787 -0.149966 0.071 Uiso 1 1 calc GR
C14 C 0.3368(4) 0.0089(3) 0.0084(3) 0.0323(10) Uani 1 1 d .
H14 H 0.281150 0.047792 0.014746 0.039 Uiso 1 1 calc R
C18 C 0.4377(5) 0.2899(3) 0.5306(3) 0.0418(13) Uani 1 1 d .
C24 C 0.1963(5) 0.1987(3) 0.3429(4) 0.0480(14) Uani 1 1 d .
H24A H 0.129070 0.234385 0.322519 0.058 Uiso 1 1 calc R
H24B H 0.216357 0.175330 0.288707 0.058 Uiso 1 1 calc R
C21 C 0.5121(5) 0.4088(3) 0.3348(4) 0.0470(13) Uani 1 1 d .
H21A H 0.500158 0.394068 0.270810 0.056 Uiso 1 1 calc R
H21B H 0.598521 0.410237 0.359799 0.056 Uiso 1 1 calc R
C1 C 0.1656(5) 0.3973(3) 0.2417(3) 0.0435(13) Uani 1 1 d .
H1A H 0.188448 0.393222 0.307137 0.065 Uiso 1 1 calc GR
H1B H 0.081605 0.384035 0.221941 0.065 Uiso 1 1 calc GR
H1C H 0.178690 0.450258 0.223323 0.065 Uiso 1 1 calc GR
C23 C 0.4744(6) 0.2867(4) 0.6339(3) 0.0607(17) Uani 1 1 d .
H23A H 0.556562 0.304249 0.653002 0.091 Uiso 1 1 calc GR
H23B H 0.467770 0.233447 0.654150 0.091 Uiso 1 1 calc GR
H23C H 0.422279 0.320225 0.660061 0.091 Uiso 1 1 calc GR
C22 C 0.4600(7) 0.4899(4) 0.3418(5) 0.071(2) Uani 1 1 d .
H22A H 0.499858 0.527066 0.309651 0.107 Uiso 1 1 calc GR
H22B H 0.472007 0.504915 0.404995 0.107 Uiso 1 1 calc GR
H22C H 0.375034 0.489291 0.315090 0.107 Uiso 1 1 calc GR
C25 C 0.1551(8) 0.1349(5) 0.3968(5) 0.096(3) Uani 1 1 d .
H25A H 0.087067 0.108420 0.359758 0.145 Uiso 1 1 calc GR
H25B H 0.131913 0.157055 0.449728 0.145 Uiso 1 1 calc GR
H25C H 0.219697 0.097861 0.415989 0.145 Uiso 1 1 calc GR
O1 O 0.3803(4) 0.0691(3) 0.6155(4) 0.0948(18) Uani 1 1 d .
N4 N 0.2592(4) -0.0097(3) 0.6804(3) 0.0535(12) Uani 1 1 d .
C28 C 0.3607(6) 0.0273(4) 0.6769(5) 0.0613(17) Uani 1 1 d .
H28 H 0.424385 0.020676 0.727027 0.074 Uiso 1 1 calc R
C26 C 0.1537(6) -0.0006(5) 0.6090(5) 0.079(2) Uani 1 1 d .
H26A H 0.096867 0.033205 0.629833 0.118 Uiso 1 1 calc GR
H26B H 0.117399 -0.051239 0.593217 0.118 Uiso 1 1 calc GR
H26C H 0.176041 0.022377 0.556242 0.118 Uiso 1 1 calc GR
C27 C 0.2531(7) -0.0596(4) 0.7570(5) 0.083(2) Uani 1 1 d .
H27A H 0.333078 -0.076353 0.785874 0.124 Uiso 1 1 calc GR
H27B H 0.204129 -0.104887 0.736105 0.124 Uiso 1 1 calc GR
H27C H 0.217854 -0.030833 0.800262 0.124 Uiso 1 1 calc GR

loop_
_atom_site_aniso_label
_atom_site_aniso_U_11
_atom_site_aniso_U_22
_atom_site_aniso_U_33
_atom_site_aniso_U_23
_atom_site_aniso_U_13
_atom_site_aniso_U_12
Co1 0.0340(3) 0.0308(3) 0.0208(3) 0.0009(3) 0.0006(2) 0.0056(3)
Cl1 0.0746(10) 0.0341(7) 0.0315(6) 0.0041(5) 0.0108(6) 0.0028(6)
Cl2 0.0409(7) 0.0646(9) 0.0418(7) -0.0158(7) 0.0073(6) -0.0101(7)
N2 0.0278(19) 0.031(2) 0.0199(17) 0.0020(16) -0.0002(14) 0.0018(16)
N3 0.032(2) 0.029(2) 0.0265(19) -0.0009(16) 0.0062(17) -0.0009(16)
N1 0.034(2) 0.033(2) 0.0220(18) -0.0030(16) 0.0032(16) 0.0032(17)
C13 0.030(2) 0.029(2) 0.019(2) -0.0041(17) 0.0024(17) -0.0004(18)
C7 0.034(2) 0.026(2) 0.023(2) 0.0037(18) 0.0029(18) -0.0017(19)
C8 0.031(2) 0.035(3) 0.023(2) 0.0010(19) 0.0013(19) -0.0015(19)
C3 0.029(2) 0.030(2) 0.028(2) 0.0014(19) 0.0043(19) 0.0000(19)
C10 0.035(2) 0.034(2) 0.020(2) -0.0014(19) 0.0073(19) 0.000(2)
C2 0.033(2) 0.032(2) 0.027(2) 0.000(2) 0.004(2) 0.002(2)
C5 0.030(3) 0.046(3) 0.032(3) 0.011(2) -0.002(2) 0.000(2)
C19 0.041(3) 0.045(3) 0.036(3) -0.019(2) -0.004(2) 0.011(2)
C11 0.039(3) 0.035(3) 0.034(3) -0.005(2) 0.014(2) -0.008(2)
C15 0.033(2) 0.036(3) 0.022(2) -0.0053(19) 0.0038(19) 0.010(2)
C20 0.036(3) 0.037(3) 0.034(3) -0.009(2) 0.007(2) 0.005(2)
C6 0.036(3) 0.041(3) 0.025(2) 0.006(2) 0.003(2) -0.002(2)
C12 0.024(2) 0.039(3) 0.036(3) -0.007(2) 0.005(2) -0.006(2)
C4 0.038(3) 0.034(3) 0.036(3) 0.003(2) 0.006(2) 0.010(2)
C16 0.039(3) 0.041(3) 0.026(2) 0.002(2) 0.006(2) 0.010(2)
C17 0.044(3) 0.041(3) 0.029(2) 0.004(2) 0.009(2) 0.016(2)
C9 0.047(3) 0.069(4) 0.024(2) -0.001(2) 0.004(2) 0.016(3)
C14 0.032(2) 0.032(3) 0.033(2) -0.006(2) 0.007(2) 0.001(2)
C18 0.049(3) 0.046(3) 0.027(2) -0.007(2) -0.001(2) 0.024(3)
C24 0.047(3) 0.058(4) 0.039(3) 0.000(3) 0.008(3) -0.007(3)
C21 0.048(3) 0.048(3) 0.044(3) -0.015(3) 0.010(3) -0.009(3)
C1 0.047(3) 0.046(3) 0.033(3) -0.010(2) -0.002(2) 0.014(2)
C23 0.080(4) 0.068(4) 0.027(3) -0.005(3) -0.004(3) 0.029(4)
C22 0.085(5) 0.047(4) 0.087(5) 0.002(4) 0.031(4) -0.005(3)
C25 0.119(7) 0.104(6) 0.061(5) 0.009(4) 0.009(5) -0.068(5)
O1 0.067(3) 0.095(4) 0.118(5) 0.052(4) 0.007(3) -0.016(3)
N4 0.053(3) 0.049(3) 0.062(3) 0.009(2) 0.019(3) 0.004(2)
C28 0.055(4) 0.054(4) 0.072(4) 0.007(3) 0.009(3) -0.004(3)
C26 0.056(4) 0.087(5) 0.093(6) 0.023(5) 0.013(4) -0.006(4)
C27 0.102(6) 0.081(5) 0.081(5) 0.019(4) 0.055(5) 0.022(4)

loop_
_atom_type_symbol
_atom_type_description
_atom_type_scat_dispersion_real
_atom_type_scat_dispersion_imag
_atom_type_scat_source
C C 0.0033 0.0016 'International Tables Vol C Tables 4.2.6.8 and 6.1.1.4'
H H 0.0000 0.0000 'International Tables Vol C Tables 4.2.6.8 and 6.1.1.4'
Cl Cl 0.1484 0.1585 'International Tables Vol C Tables 4.2.6.8 and 6.1.1.4'
Co Co 0.3494 0.9721 'International Tables Vol C Tables 4.2.6.8 and 6.1.1.4'
N N 0.0061 0.0033 'International Tables Vol C Tables 4.2.6.8 and 6.1.1.4'
O O 0.0106 0.0060 'International Tables Vol C Tables 4.2.6.8 and 6.1.1.4'

loop_
_geom_angle_atom_site_label_1
_geom_angle_atom_site_label_2
_geom_angle_atom_site_label_3
_geom_angle
_geom_angle_site_symmetry_1
_geom_angle_site_symmetry_3
Cl1 Co1 Cl2 118.97(6) . .
N2 Co1 Cl1 128.39(11) . .
N2 Co1 Cl2 112.10(11) . .
N2 Co1 N3 75.08(14) . .
N2 Co1 N1 75.69(14) . .
N3 Co1 Cl1 95.07(10) . .
N3 Co1 Cl2 92.68(11) . .
N3 Co1 N1 150.32(14) . .
N1 Co1 Cl1 99.02(11) . .
N1 Co1 Cl2 102.93(11) . .
C7 N2 Co1 119.9(3) . .
C3 N2 Co1 119.8(3) . .
C3 N2 C7 120.4(4) . .
C8 N3 Co1 115.4(3) . .
C8 N3 C10 121.3(4) . .
C10 N3 Co1 122.9(3) . .
C2 N1 Co1 115.3(3) . .
C2 N1 C15 121.3(4) . .
C15 N1 Co1 123.3(3) . .
C13 C13 C14 119.2(5) 3_655 .
C10 C13 C13 118.2(5) . 3_655
C10 C13 C14 122.6(4) . .
N2 C7 C8 113.8(4) . .
N2 C7 C6 120.9(4) . .
C6 C7 C8 125.4(4) . .
N3 C8 C7 115.3(4) . .
N3 C8 C9 124.9(4) . .
C7 C8 C9 119.8(4) . .
N2 C3 C2 113.9(4) . .
N2 C3 C4 121.3(4) . .
C4 C3 C2 124.8(4) . .
C13 C10 N3 118.6(4) . .
C11 C10 N3 119.9(4) . .
C11 C10 C13 121.4(4) . .
N1 C2 C3 115.4(4) . .
N1 C2 C1 126.3(4) . .
C1 C2 C3 118.4(4) . .
C6 C5 H5 120.0 . .
C4 C5 H5 120.0 . .
C4 C5 C6 119.9(4) . .
C20 C19 H19 118.6 . .
C18 C19 H19 118.6 . .
C18 C19 C20 122.8(5) . .
C10 C11 H11 119.9 . .
C10 C11 C12 120.2(4) . .
C12 C11 H11 119.9 . .
C20 C15 N1 119.0(4) . .
C20 C15 C16 122.6(4) . .
C16 C15 N1 118.3(4) . .
C19 C20 C21 119.9(5) . .
C15 C20 C19 116.6(5) . .
C15 C20 C21 123.4(4) . .
C7 C6 C5 118.9(4) . .
C7 C6 H6 120.6 . .
C5 C6 H6 120.6 . .
C11 C12 H12 119.4 . .
C14 C12 C11 121.2(4) 3_655 .
C14 C12 H12 119.4 3_655 .
C3 C4 C5 118.7(4) . .
C3 C4 H4 120.7 . .
C5 C4 H4 120.7 . .
C15 C16 C24 120.9(4) . .
C17 C16 C15 117.6(5) . .
C17 C16 C24 121.5(5) . .
C16 C17 H17 119.0 . .
C18 C17 C16 122.0(5) . .
C18 C17 H17 119.0 . .
C8 C9 H9A 109.5 . .
C8 C9 H9B 109.5 . .
C8 C9 H9C 109.5 . .
H9A C9 H9B 109.5 . .
H9A C9 H9C 109.5 . .
H9B C9 H9C 109.5 . .
C13 C14 H14 120.1 . .
C12 C14 C13 119.8(4) 3_655 .
C12 C14 H14 120.1 3_655 .
C19 C18 C17 118.4(5) . .
C19 C18 C23 121.7(5) . .
C17 C18 C23 119.8(5) . .
C16 C24 H24A 108.1 . .
C16 C24 H24B 108.1 . .
H24A C24 H24B 107.3 . .
C25 C24 C16 116.6(5) . .
C25 C24 H24A 108.1 . .
C25 C24 H24B 108.1 . .
C20 C21 H21A 109.1 . .
C20 C21 H21B 109.1 . .
C20 C21 C22 112.5(5) . .
H21A C21 H21B 107.8 . .
C22 C21 H21A 109.1 . .
C22 C21 H21B 109.1 . .
C2 C1 H1A 109.5 . .
C2 C1 H1B 109.5 . .
C2 C1 H1C 109.5 . .
H1A C1 H1B 109.5 . .
H1A C1 H1C 109.5 . .
H1B C1 H1C 109.5 . .
C18 C23 H23A 109.5 . .
C18 C23 H23B 109.5 . .
C18 C23 H23C 109.5 . .
H23A C23 H23B 109.5 . .
H23A C23 H23C 109.5 . .
H23B C23 H23C 109.5 . .
C21 C22 H22A 109.5 . .
C21 C22 H22B 109.5 . .
C21 C22 H22C 109.5 . .
H22A C22 H22B 109.5 . .
H22A C22 H22C 109.5 . .
H22B C22 H22C 109.5 . .
C24 C25 H25A 109.5 . .
C24 C25 H25B 109.5 . .
C24 C25 H25C 109.5 . .
H25A C25 H25B 109.5 . .
H25A C25 H25C 109.5 . .
H25B C25 H25C 109.5 . .
C28 N4 C26 121.1(5) . .
C28 N4 C27 120.0(6) . .
C26 N4 C27 119.0(6) . .
O1 C28 N4 127.2(7) . .
O1 C28 H28 116.4 . .
N4 C28 H28 116.4 . .
N4 C26 H26A 109.5 . .
N4 C26 H26B 109.5 . .
N4 C26 H26C 109.5 . .
H26A C26 H26B 109.5 . .
H26A C26 H26C 109.5 . .
H26B C26 H26C 109.5 . .
N4 C27 H27A 109.5 . .
N4 C27 H27B 109.5 . .
N4 C27 H27C 109.5 . .
H27A C27 H27B 109.5 . .
H27A C27 H27C 109.5 . .
H27B C27 H27C 109.5 . .

loop_
_geom_bond_atom_site_label_1
_geom_bond_atom_site_label_2
_geom_bond_distance
_geom_bond_site_symmetry_2
Co1 Cl1 2.2617(14) .
Co1 Cl2 2.2665(15) .
Co1 N2 2.030(4) .
Co1 N3 2.203(4) .
Co1 N1 2.204(4) .
N2 C7 1.349(5) .
N2 C3 1.346(6) .
N3 C8 1.281(5) .
N3 C10 1.437(6) .
N1 C2 1.284(6) .
N1 C15 1.459(5) .
C13 C13 1.418(8) 3_655
C13 C10 1.417(6) .
C13 C14 1.431(6) .
C7 C8 1.489(6) .
C7 C6 1.383(6) .
C8 C9 1.493(6) .
C3 C2 1.506(6) .
C3 C4 1.382(6) .
C10 C11 1.358(6) .
C2 C1 1.481(6) .
C5 H5 0.9300 .
C5 C6 1.388(7) .
C5 C4 1.384(7) .
C19 H19 0.9300 .
C19 C20 1.400(7) .
C19 C18 1.380(8) .
C11 H11 0.9300 .
C11 C12 1.399(7) .
C15 C20 1.395(6) .
C15 C16 1.404(7) .
C20 C21 1.490(7) .
C6 H6 0.9300 .
C12 H12 0.9300 .
C12 C14 1.361(6) 3_655
C4 H4 0.9300 .
C16 C17 1.389(6) .
C16 C24 1.504(7) .
C17 H17 0.9300 .
C17 C18 1.385(7) .
C9 H9A 0.9600 .
C9 H9B 0.9600 .
C9 H9C 0.9600 .
C14 H14 0.9300 .
C18 C23 1.512(7) .
C24 H24A 0.9700 .
C24 H24B 0.9700 .
C24 C25 1.481(8) .
C21 H21A 0.9700 .
C21 H21B 0.9700 .
C21 C22 1.508(8) .
C1 H1A 0.9600 .
C1 H1B 0.9600 .
C1 H1C 0.9600 .
C23 H23A 0.9600 .
C23 H23B 0.9600 .
C23 H23C 0.9600 .
C22 H22A 0.9600 .
C22 H22B 0.9600 .
C22 H22C 0.9600 .
C25 H25A 0.9600 .
C25 H25B 0.9600 .
C25 H25C 0.9600 .
O1 C28 1.216(7) .
N4 C28 1.318(7) .
N4 C26 1.432(8) .
N4 C27 1.437(8) .
C28 H28 0.9300 .
C26 H26A 0.9600 .
C26 H26B 0.9600 .
C26 H26C 0.9600 .
C27 H27A 0.9600 .
C27 H27B 0.9600 .
C27 H27C 0.9600 .

loop_
_geom_torsion_atom_site_label_1
_geom_torsion_atom_site_label_2
_geom_torsion_atom_site_label_3
_geom_torsion_atom_site_label_4
_geom_torsion
_geom_torsion_site_symmetry_1
_geom_torsion_site_symmetry_4
Co1 N2 C7 C8 0.8(5) . .
Co1 N2 C7 C6 179.1(3) . .
Co1 N2 C3 C2 -1.4(5) . .
Co1 N2 C3 C4 -179.1(3) . .
Co1 N3 C8 C7 -8.5(5) . .
Co1 N3 C8 C9 170.7(4) . .
Co1 N3 C10 C13 97.1(4) . .
Co1 N3 C10 C11 -78.6(5) . .
Co1 N1 C2 C3 -0.2(5) . .
Co1 N1 C2 C1 178.8(4) . .
Co1 N1 C15 C20 87.0(5) . .
Co1 N1 C15 C16 -89.1(4) . .
N2 C7 C8 N3 5.4(6) . .
N2 C7 C8 C9 -173.8(4) . .
N2 C7 C6 C5 -0.4(7) . .
N2 C3 C2 N1 1.0(6) . .
N2 C3 C2 C1 -178.1(4) . .
N2 C3 C4 C5 0.3(7) . .
N3 C10 C11 C12 177.7(4) . .
N1 C15 C20 C19 -175.5(4) . .
N1 C15 C20 C21 9.2(7) . .
N1 C15 C16 C17 174.7(4) . .
N1 C15 C16 C24 -8.1(7) . .
C13 C13 C10 N3 -176.8(4) 3_655 .
C13 C13 C10 C11 -1.2(7) 3_655 .
C13 C13 C14 C12 -1.4(8) 3_655 3_655
C13 C10 C11 C12 2.1(7) . .
C7 N2 C3 C2 178.2(4) . .
C7 N2 C3 C4 0.6(7) . .
C8 N3 C10 C13 -90.9(5) . .
C8 N3 C10 C11 93.4(6) . .
C8 C7 C6 C5 177.7(4) . .
C3 N2 C7 C8 -178.9(4) . .
C3 N2 C7 C6 -0.5(6) . .
C10 N3 C8 C7 178.9(4) . .
C10 N3 C8 C9 -1.9(7) . .
C10 C13 C14 C12 179.2(4) . 3_655
C10 C11 C12 C14 -1.3(7) . 3_655
C2 N1 C15 C20 -95.2(5) . .
C2 N1 C15 C16 88.7(6) . .
C2 C3 C4 C5 -177.0(4) . .
C19 C20 C21 C22 -78.6(6) . .
C15 N1 C2 C3 -178.2(4) . .
C15 N1 C2 C1 0.8(7) . .
C15 C20 C21 C22 96.7(6) . .
C15 C16 C17 C18 1.1(7) . .
C15 C16 C24 C25 169.5(6) . .
C20 C19 C18 C17 -0.5(7) . .
C20 C19 C18 C23 -177.5(5) . .
C20 C15 C16 C17 -1.2(7) . .
C20 C15 C16 C24 175.9(5) . .
C6 C7 C8 N3 -172.8(4) . .
C6 C7 C8 C9 7.9(7) . .
C6 C5 C4 C3 -1.3(7) . .
C4 C3 C2 N1 178.6(5) . .
C4 C3 C2 C1 -0.5(7) . .
C4 C5 C6 C7 1.3(7) . .
C16 C15 C20 C19 0.4(7) . .
C16 C15 C20 C21 -174.9(4) . .
C16 C17 C18 C19 -0.3(7) . .
C16 C17 C18 C23 176.8(5) . .
C17 C16 C24 C25 -13.5(8) . .
C14 C13 C10 N3 2.6(6) . .
C14 C13 C10 C11 178.2(4) . .
C18 C19 C20 C15 0.4(7) . .
C18 C19 C20 C21 176.0(5) . .
C24 C16 C17 C18 -176.0(5) . .
C26 N4 C28 O1 -3.0(11) . .
C27 N4 C28 O1 177.5(7) . .
